data_7211187
loop_
_publ_author_name
'Virdo, Jessica D.'
'Crandall, Laura'
'Dang, Jeremy D.'
'Fulford, Mabel V.'
'Lough, Alan J.'
'Durfee, William S.'
'Bender, Timothy P.'

_publ_section_title
;
 The influence of strong and weak hydrogen bonds on the solid state
 arrangement of hydroxy-containing boron subphthalocyanines
;
_journal_issue 42
_journal_name_full CrystEngComm
_journal_page_first 8578
_journal_paper_doi 10.1039/c3ce41412d
_journal_volume 15
_journal_year 2013
_chemical_formula_moiety 'C24 H13 B N6 O'
_chemical_formula_sum 'C24 H13 B N6 O'
_chemical_formula_weight 412.21
_chemical_name_common
;
HO-BsubPc
;
_chemical_name_systematic
; 
 (Hydroxo)(subphthalocyaninato)boron 
;
_space_group_IT_number 15
_symmetry_cell_setting monoclinic
_symmetry_space_group_name_Hall '-C 2yc'
_symmetry_space_group_name_H-M 'C 1 2/c 1'
_atom_sites_solution_hydrogens geom
_atom_sites_solution_primary direct
_atom_sites_solution_secondary difmap
_audit_creation_method SHELXL-97
_cell_angle_alpha 90.00
_cell_angle_beta 92.248(3)
_cell_angle_gamma 90.00
_cell_formula_units_Z 8
_cell_length_a 26.2251(13)
_cell_length_b 11.7733(7)
_cell_length_c 12.0258(6)
_cell_measurement_reflns_used 7182
_cell_measurement_temperature 147(2)
_cell_measurement_theta_max 66.58
_cell_measurement_theta_min 3.68
_cell_volume 3710.2(3)
_computing_cell_refinement APEX2
_computing_data_collection 'APEX2 (Bruker, 2007)'
_computing_data_reduction 'SAINT (Bruker, 2007)'
_computing_molecular_graphics 'PLATON (Spek, 2009)'
_computing_publication_material 'SHELXTL (Sheldrick, 2008)'
_computing_structure_refinement 'SHELXL-97 (Sheldrick, 2008)'
_computing_structure_solution 'SHELXS-97 (Sheldrick, 2008)'
_diffrn_ambient_temperature 147(2)
_diffrn_measured_fraction_theta_full 0.973
_diffrn_measured_fraction_theta_max 0.973
_diffrn_measurement_device_type 'Bruker Kappa APEX-DUO CCD'
_diffrn_measurement_method '\f and \w scans'
_diffrn_radiation_monochromator 'multi-layer optics'
_diffrn_radiation_source 'Bruker ImuS'
_diffrn_radiation_type CuK\a
_diffrn_radiation_wavelength 1.54178
_diffrn_reflns_av_R_equivalents 0.0325
_diffrn_reflns_av_sigmaI/netI 0.0319
_diffrn_reflns_limit_h_max 29
_diffrn_reflns_limit_h_min -30
_diffrn_reflns_limit_k_max 13
_diffrn_reflns_limit_k_min -13
_diffrn_reflns_limit_l_max 13
_diffrn_reflns_limit_l_min -14
_diffrn_reflns_number 11749
_diffrn_reflns_theta_full 66.58
_diffrn_reflns_theta_max 66.58
_diffrn_reflns_theta_min 4.12
_exptl_absorpt_coefficient_mu 0.765
_exptl_absorpt_correction_T_max 0.7528
_exptl_absorpt_correction_T_min 0.6650
_exptl_absorpt_correction_type multi-scan
_exptl_absorpt_process_details 'SADABS (Sheldrick, 1996)'
_exptl_crystal_colour purple
_exptl_crystal_density_diffrn 1.476
_exptl_crystal_density_method 'not measured'
_exptl_crystal_description needle
_exptl_crystal_F_000 1696
_exptl_crystal_size_max 0.11
_exptl_crystal_size_mid 0.07
_exptl_crystal_size_min 0.06
_refine_diff_density_max 0.451
_refine_diff_density_min -0.240
_refine_diff_density_rms 0.048
_refine_ls_extinction_method none
_refine_ls_goodness_of_fit_ref 1.061
_refine_ls_hydrogen_treatment mixed
_refine_ls_matrix_type full
_refine_ls_number_parameters 293
_refine_ls_number_reflns 3179
_refine_ls_number_restraints 0
_refine_ls_restrained_S_all 1.061
_refine_ls_R_factor_all 0.0440
_refine_ls_R_factor_gt 0.0387
_refine_ls_shift/su_max 0.001
_refine_ls_shift/su_mean 0.000
_refine_ls_structure_factor_coef Fsqd
_refine_ls_weighting_details 'calc w=1/[\s^2^(Fo^2^)+(0.0506P)^2^+2.3513P] where P=(Fo^2^+2Fc^2^)/3'
_refine_ls_weighting_scheme calc
_refine_ls_wR_factor_gt 0.0961
_refine_ls_wR_factor_ref 0.1003
_reflns_number_gt 2813
_reflns_number_total 3179
_reflns_threshold_expression I>2\s(I)
_cod_data_source_file c3ce41412d.txt
_cod_data_source_block d12198
_cod_depositor_comments
;
The following automatic conversions were performed:

'_symmetry_cell_setting' value 'Monoclinic' changed to 'monoclinic'
according to /home/saulius/struct/CIF-dictionaries/cif_core.dic
dictionary named 'cif_core.dic' version 2.4.2 from 2011-04-26.

Automatic conversion script
Id: cif_fix_values 1891 2012-01-12 08:04:46Z andrius 
;
_cod_original_sg_symbol_H-M 'C 2/c'
_cod_database_code 7211187

loop_
_symmetry_equiv_pos_as_xyz
'x, y, z'
'-x, y, -z+1/2'
'x+1/2, y+1/2, z'
'-x+1/2, y+1/2, -z+1/2'
'-x, -y, -z'
'x, -y, z-1/2'
'-x+1/2, -y+1/2, -z'
'x+1/2, -y+1/2, z-1/2'

loop_
_atom_site_label
_atom_site_type_symbol
_atom_site_fract_x
_atom_site_fract_y
_atom_site_fract_z
_atom_site_U_iso_or_equiv
_atom_site_adp_type
_atom_site_occupancy
_atom_site_symmetry_multiplicity
_atom_site_calc_flag
_atom_site_refinement_flags
O1 O 0.04771(4) 0.11707(9) 1.07372(9) 0.0306(3) Uani 1 1 d .
H1O H 0.0540(9) 0.079(2) 1.135(2) 0.068(7) Uiso 1 1 d .
N1 N 0.10972(4) 0.00153(10) 0.96998(10) 0.0258(3) Uani 1 1 d .
N2 N 0.06974(4) 0.00565(11) 0.78938(10) 0.0274(3) Uani 1 1 d .
N3 N 0.08022(4) 0.17444(10) 0.89552(10) 0.0260(3) Uani 1 1 d .
N4 N 0.12315(5) 0.34466(11) 0.94910(10) 0.0321(3) Uani 1 1 d .
N5 N 0.13842(5) 0.17307(10) 1.04889(10) 0.0266(3) Uani 1 1 d .
N6 N 0.18300(5) 0.00262(11) 1.09263(10) 0.0276(3) Uani 1 1 d .
C1 C 0.14995(5) -0.05223(13) 1.02293(12) 0.0268(3) Uani 1 1 d .
C2 C 0.15427(6) -0.16125(13) 0.96809(12) 0.0288(3) Uani 1 1 d .
C3 C 0.18662(6) -0.25315(14) 0.98819(13) 0.0344(4) Uani 1 1 d .
H3A H 0.2102 -0.2535 1.0501 0.041 Uiso 1 1 calc R
C4 C 0.18339(7) -0.34398(14) 0.91537(14) 0.0392(4) Uani 1 1 d .
H4A H 0.2056 -0.4070 0.9267 0.047 Uiso 1 1 calc R
C5 C 0.14813(7) -0.34466(13) 0.82569(14) 0.0375(4) Uani 1 1 d .
H5A H 0.1463 -0.4093 0.7784 0.045 Uiso 1 1 calc R
C6 C 0.11573(6) -0.25421(13) 0.80350(13) 0.0339(4) Uani 1 1 d .
H6A H 0.0920 -0.2556 0.7418 0.041 Uiso 1 1 calc R
C7 C 0.11913(6) -0.16105(13) 0.87466(12) 0.0287(3) Uani 1 1 d .
C8 C 0.09395(5) -0.05095(13) 0.87352(12) 0.0270(3) Uani 1 1 d .
C9 C 0.06633(5) 0.11889(13) 0.79944(12) 0.0257(3) Uani 1 1 d .
C10 C 0.05873(5) 0.20705(13) 0.71534(12) 0.0275(3) Uani 1 1 d .
C11 C 0.04176(5) 0.20297(14) 0.60379(12) 0.0304(4) Uani 1 1 d .
H11A H 0.0324 0.1330 0.5694 0.037 Uiso 1 1 calc R
C12 C 0.03896(6) 0.30326(15) 0.54522(13) 0.0371(4) Uani 1 1 d .
H12A H 0.0268 0.3024 0.4698 0.045 Uiso 1 1 calc R
C13 C 0.05361(7) 0.40620(16) 0.59409(15) 0.0435(4) Uani 1 1 d .
H13A H 0.0516 0.4738 0.5510 0.052 Uiso 1 1 calc R
C14 C 0.07108(7) 0.41180(15) 0.70489(15) 0.0409(4) Uani 1 1 d .
H14A H 0.0810 0.4821 0.7379 0.049 Uiso 1 1 calc R
C15 C 0.07353(6) 0.31152(14) 0.76543(13) 0.0311(4) Uani 1 1 d .
C16 C 0.09139(6) 0.28600(13) 0.87956(12) 0.0293(3) Uani 1 1 d .
C17 C 0.14885(6) 0.28397(13) 1.02833(12) 0.0290(3) Uani 1 1 d .
C18 C 0.19745(6) 0.30716(13) 1.08775(12) 0.0302(3) Uani 1 1 d .
C19 C 0.22574(6) 0.40616(14) 1.10266(12) 0.0349(4) Uani 1 1 d .
H19A H 0.2139 0.4764 1.0725 0.042 Uiso 1 1 calc R
C20 C 0.27192(6) 0.39924(15) 1.16312(12) 0.0373(4) Uani 1 1 d .
H20A H 0.2915 0.4662 1.1759 0.045 Uiso 1 1 calc R
C21 C 0.29000(6) 0.29606(15) 1.20534(12) 0.0358(4) Uani 1 1 d .
H21A H 0.3217 0.2942 1.2462 0.043 Uiso 1 1 calc R
C22 C 0.26287(6) 0.19631(14) 1.18924(12) 0.0322(4) Uani 1 1 d .
H22A H 0.2759 0.1259 1.2166 0.039 Uiso 1 1 calc R
C23 C 0.21570(6) 0.20249(13) 1.13138(12) 0.0289(3) Uani 1 1 d .
C24 C 0.17849(6) 0.11585(13) 1.09847(11) 0.0274(3) Uani 1 1 d .
B1 B 0.09023(6) 0.11544(15) 1.00517(13) 0.0266(4) Uani 1 1 d .

loop_
_atom_site_aniso_label
_atom_site_aniso_U_11
_atom_site_aniso_U_22
_atom_site_aniso_U_33
_atom_site_aniso_U_23
_atom_site_aniso_U_13
_atom_site_aniso_U_12
O1 0.0293(6) 0.0353(6) 0.0268(6) 0.0028(5) -0.0043(4) 0.0028(4)
N1 0.0243(6) 0.0277(6) 0.0248(6) 0.0011(5) -0.0045(5) -0.0022(5)
N2 0.0242(6) 0.0310(7) 0.0265(6) -0.0006(5) -0.0048(5) -0.0031(5)
N3 0.0238(6) 0.0280(6) 0.0256(6) 0.0009(5) -0.0066(5) -0.0008(5)
N4 0.0346(7) 0.0296(7) 0.0310(7) 0.0006(5) -0.0107(6) -0.0011(6)
N5 0.0266(6) 0.0285(7) 0.0238(6) 0.0003(5) -0.0075(5) -0.0002(5)
N6 0.0281(6) 0.0310(7) 0.0233(6) 0.0026(5) -0.0039(5) 0.0010(5)
C1 0.0264(7) 0.0303(8) 0.0235(7) 0.0039(6) -0.0029(6) 0.0005(6)
C2 0.0314(8) 0.0279(8) 0.0271(7) 0.0027(6) 0.0007(6) -0.0018(6)
C3 0.0389(9) 0.0336(9) 0.0307(8) 0.0060(7) 0.0004(7) 0.0035(7)
C4 0.0506(10) 0.0299(8) 0.0374(9) 0.0060(7) 0.0056(8) 0.0064(7)
C5 0.0525(10) 0.0261(8) 0.0342(8) 0.0005(7) 0.0054(8) -0.0035(7)
C6 0.0413(9) 0.0307(8) 0.0296(8) 0.0011(6) 0.0000(7) -0.0076(7)
C7 0.0305(8) 0.0279(8) 0.0276(7) 0.0027(6) -0.0003(6) -0.0039(6)
C8 0.0256(7) 0.0305(8) 0.0246(7) -0.0006(6) -0.0028(6) -0.0052(6)
C9 0.0195(7) 0.0324(8) 0.0248(7) -0.0008(6) -0.0045(5) -0.0017(6)
C10 0.0186(7) 0.0352(8) 0.0283(7) 0.0027(6) -0.0041(6) -0.0003(6)
C11 0.0221(7) 0.0414(9) 0.0274(8) 0.0000(6) -0.0046(6) 0.0021(6)
C12 0.0317(8) 0.0508(10) 0.0281(8) 0.0063(7) -0.0077(6) 0.0024(7)
C13 0.0437(10) 0.0453(10) 0.0403(9) 0.0161(8) -0.0117(8) -0.0018(8)
C14 0.0420(10) 0.0362(9) 0.0431(9) 0.0086(8) -0.0157(8) -0.0056(7)
C15 0.0264(8) 0.0347(8) 0.0313(8) 0.0044(6) -0.0091(6) -0.0012(6)
C16 0.0287(8) 0.0283(8) 0.0302(8) 0.0015(6) -0.0083(6) 0.0000(6)
C17 0.0315(8) 0.0287(8) 0.0261(7) -0.0006(6) -0.0076(6) -0.0020(6)
C18 0.0327(8) 0.0352(8) 0.0221(7) -0.0003(6) -0.0064(6) -0.0043(7)
C19 0.0432(9) 0.0366(9) 0.0245(7) 0.0011(6) -0.0068(7) -0.0092(7)
C20 0.0384(9) 0.0475(10) 0.0256(8) -0.0026(7) -0.0030(7) -0.0167(8)
C21 0.0288(8) 0.0540(11) 0.0241(7) -0.0033(7) -0.0064(6) -0.0076(7)
C22 0.0292(8) 0.0432(9) 0.0237(7) -0.0008(6) -0.0058(6) -0.0008(7)
C23 0.0289(8) 0.0359(8) 0.0216(7) -0.0013(6) -0.0051(6) -0.0028(6)
C24 0.0264(7) 0.0338(8) 0.0214(7) 0.0019(6) -0.0057(6) 0.0000(6)
B1 0.0262(8) 0.0281(9) 0.0249(8) 0.0004(7) -0.0073(7) -0.0003(7)

loop_
_atom_type_symbol
_atom_type_description
_atom_type_scat_dispersion_real
_atom_type_scat_dispersion_imag
_atom_type_scat_source
C C 0.0181 0.0091 'International Tables Vol C Tables 4.2.6.8 and 6.1.1.4'
H H 0.0000 0.0000 'International Tables Vol C Tables 4.2.6.8 and 6.1.1.4'
N N 0.0311 0.0180 'International Tables Vol C Tables 4.2.6.8 and 6.1.1.4'
O O 0.0492 0.0322 'International Tables Vol C Tables 4.2.6.8 and 6.1.1.4'
B B 0.0090 0.0039 'International Tables Vol C Tables 4.2.6.8 and 6.1.1.4'

loop_
_geom_angle_atom_site_label_1
_geom_angle_atom_site_label_2
_geom_angle_atom_site_label_3
_geom_angle
B1 O1 H1O 111.2(16)
C8 N1 C1 112.92(13)
C8 N1 B1 123.28(12)
C1 N1 B1 123.20(12)
C9 N2 C8 117.01(12)
C16 N3 C9 113.26(12)
C16 N3 B1 122.56(12)
C9 N3 B1 123.53(13)
C16 N4 C17 116.49(13)
C17 N5 C24 113.36(12)
C17 N5 B1 122.68(12)
C24 N5 B1 123.33(13)
C24 N6 C1 116.97(12)
N6 C1 N1 122.30(13)
N6 C1 C2 130.37(13)
N1 C1 C2 105.72(12)
C3 C2 C7 120.65(14)
C3 C2 C1 131.92(14)
C7 C2 C1 107.31(13)
C4 C3 C2 118.04(15)
C4 C3 H3A 121.0
C2 C3 H3A 121.0
C3 C4 C5 121.14(16)
C3 C4 H4A 119.4
C5 C4 H4A 119.4
C6 C5 C4 121.98(15)
C6 C5 H5A 119.0
C4 C5 H5A 119.0
C5 C6 C7 117.69(15)
C5 C6 H6A 121.2
C7 C6 H6A 121.2
C6 C7 C2 120.48(14)
C6 C7 C8 132.72(14)
C2 C7 C8 106.76(13)
N2 C8 N1 122.14(14)
N2 C8 C7 130.34(13)
N1 C8 C7 105.85(12)
N2 C9 N3 122.40(13)
N2 C9 C10 130.75(13)
N3 C9 C10 105.72(13)
C11 C10 C15 120.63(14)
C11 C10 C9 132.17(14)
C15 C10 C9 107.19(12)
C12 C11 C10 118.08(15)
C12 C11 H11A 121.0
C10 C11 H11A 121.0
C11 C12 C13 121.47(14)
C11 C12 H12A 119.3
C13 C12 H12A 119.3
C14 C13 C12 121.26(16)
C14 C13 H13A 119.4
C12 C13 H13A 119.4
C15 C14 C13 117.93(16)
C15 C14 H14A 121.0
C13 C14 H14A 121.0
C14 C15 C10 120.62(14)
C14 C15 C16 132.32(15)
C10 C15 C16 107.02(13)
N4 C16 N3 122.57(13)
N4 C16 C15 130.09(14)
N3 C16 C15 105.52(13)
N4 C17 N5 122.59(13)
N4 C17 C18 130.36(14)
N5 C17 C18 105.57(13)
C19 C18 C23 120.75(14)
C19 C18 C17 132.11(15)
C23 C18 C17 107.11(13)
C18 C19 C20 117.92(16)
C18 C19 H19A 121.0
C20 C19 H19A 121.0
C19 C20 C21 121.26(15)
C19 C20 H20A 119.4
C21 C20 H20A 119.4
C22 C21 C20 121.59(14)
C22 C21 H21A 119.2
C20 C21 H21A 119.2
C21 C22 C23 117.78(15)
C21 C22 H22A 121.1
C23 C22 H22A 121.1
C22 C23 C18 120.66(14)
C22 C23 C24 132.05(15)
C18 C23 C24 107.22(13)
N6 C24 N5 122.39(13)
N6 C24 C23 130.67(14)
N5 C24 C23 105.62(13)
O1 B1 N1 117.50(13)
O1 B1 N3 113.00(12)
N1 B1 N3 102.41(12)
O1 B1 N5 117.35(13)
N1 B1 N5 102.10(12)
N3 B1 N5 102.27(12)

loop_
_geom_bond_atom_site_label_1
_geom_bond_atom_site_label_2
_geom_bond_distance
O1 B1 1.413(2)
O1 H1O 0.88(3)
N1 C8 1.3642(18)
N1 C1 1.3661(18)
N1 B1 1.502(2)
N2 C9 1.342(2)
N2 C8 1.3493(19)
N3 C16 1.361(2)
N3 C9 1.3648(18)
N3 B1 1.504(2)
N4 C16 1.3473(19)
N4 C17 1.3499(19)
N5 C17 1.359(2)
N5 C24 1.3656(19)
N5 B1 1.511(2)
N6 C24 1.340(2)
N6 C1 1.3468(19)
C1 C2 1.450(2)
C2 C3 1.390(2)
C2 C7 1.425(2)
C3 C4 1.383(2)
C3 H3A 0.9500
C4 C5 1.393(2)
C4 H4A 0.9500
C5 C6 1.382(2)
C5 H5A 0.9500
C6 C7 1.392(2)
C6 H6A 0.9500
C7 C8 1.454(2)
C9 C10 1.457(2)
C10 C11 1.398(2)
C10 C15 1.417(2)
C11 C12 1.375(2)
C11 H11A 0.9500
C12 C13 1.394(3)
C12 H12A 0.9500
C13 C14 1.393(2)
C13 H13A 0.9500
C14 C15 1.387(2)
C14 H14A 0.9500
C15 C16 1.464(2)
C17 C18 1.462(2)
C18 C19 1.389(2)
C18 C23 1.415(2)
C19 C20 1.390(2)
C19 H19A 0.9500
C20 C21 1.393(3)
C20 H20A 0.9500
C21 C22 1.383(2)
C21 H21A 0.9500
C22 C23 1.397(2)
C22 H22A 0.9500
C23 C24 1.456(2)

loop_
_geom_hbond_atom_site_label_D
_geom_hbond_atom_site_label_H
_geom_hbond_atom_site_label_A
_geom_hbond_distance_DH
_geom_hbond_distance_HA
_geom_hbond_distance_DA
_geom_hbond_angle_DHA
_geom_hbond_site_symmetry_A
O1 H1O N2 0.88(3) 2.13(3) 3.0049(16) 177(2) 6_556

loop_
_geom_torsion_atom_site_label_1
_geom_torsion_atom_site_label_2
_geom_torsion_atom_site_label_3
_geom_torsion_atom_site_label_4
_geom_torsion
C24 N6 C1 N1 -7.6(2)
C24 N6 C1 C2 155.81(15)
C8 N1 C1 N6 154.83(13)
B1 N1 C1 N6 -16.5(2)
C8 N1 C1 C2 -12.10(16)
B1 N1 C1 C2 176.56(13)
N6 C1 C2 C3 17.3(3)
N1 C1 C2 C3 -177.28(16)
N6 C1 C2 C7 -158.72(15)
N1 C1 C2 C7 6.74(16)
C7 C2 C3 C4 -0.3(2)
C1 C2 C3 C4 -175.87(15)
C2 C3 C4 C5 -1.2(2)
C3 C4 C5 C6 1.6(3)
C4 C5 C6 C7 -0.3(2)
C5 C6 C7 C2 -1.2(2)
C5 C6 C7 C8 175.89(16)
C3 C2 C7 C6 1.6(2)
C1 C2 C7 C6 178.13(14)
C3 C2 C7 C8 -176.19(14)
C1 C2 C7 C8 0.33(16)
C9 N2 C8 N1 6.7(2)
C9 N2 C8 C7 -156.41(15)
C1 N1 C8 N2 -154.37(13)
B1 N1 C8 N2 17.0(2)
C1 N1 C8 C7 12.32(16)
B1 N1 C8 C7 -176.35(13)
C6 C7 C8 N2 -19.5(3)
C2 C7 C8 N2 157.89(15)
C6 C7 C8 N1 175.28(16)
C2 C7 C8 N1 -7.29(16)
C8 N2 C9 N3 -8.6(2)
C8 N2 C9 C10 157.42(14)
C16 N3 C9 N2 157.95(14)
B1 N3 C9 N2 -13.0(2)
C16 N3 C9 C10 -11.09(16)
B1 N3 C9 C10 177.95(13)
N2 C9 C10 C11 16.3(3)
N3 C9 C10 C11 -175.96(15)
N2 C9 C10 C15 -162.33(15)
N3 C9 C10 C15 5.44(15)
C15 C10 C11 C12 -1.2(2)
C9 C10 C11 C12 -179.67(15)
C10 C11 C12 C13 1.4(2)
C11 C12 C13 C14 -0.8(3)
C12 C13 C14 C15 0.1(3)
C13 C14 C15 C10 0.1(3)
C13 C14 C15 C16 177.35(17)
C11 C10 C15 C14 0.5(2)
C9 C10 C15 C14 179.29(15)
C11 C10 C15 C16 -177.39(13)
C9 C10 C15 C16 1.41(16)
C17 N4 C16 N3 8.3(2)
C17 N4 C16 C15 -154.03(16)
C9 N3 C16 N4 -154.12(14)
B1 N3 C16 N4 16.9(2)
C9 N3 C16 C15 11.94(17)
B1 N3 C16 C15 -177.00(13)
C14 C15 C16 N4 -20.7(3)
C10 C15 C16 N4 156.85(16)
C14 C15 C16 N3 174.72(17)
C10 C15 C16 N3 -7.75(17)
C16 N4 C17 N5 -9.4(2)
C16 N4 C17 C18 154.56(16)
C24 N5 C17 N4 156.66(14)
B1 N5 C17 N4 -14.5(2)
C24 N5 C17 C18 -10.75(17)
B1 N5 C17 C18 178.06(13)
N4 C17 C18 C19 18.0(3)
N5 C17 C18 C19 -176.00(16)
N4 C17 C18 C23 -159.98(16)
N5 C17 C18 C23 6.08(17)
C23 C18 C19 C20 -1.0(2)
C17 C18 C19 C20 -178.72(16)
C18 C19 C20 C21 1.5(2)
C19 C20 C21 C22 -0.1(2)
C20 C21 C22 C23 -1.7(2)
C21 C22 C23 C18 2.1(2)
C21 C22 C23 C24 178.61(15)
C19 C18 C23 C22 -0.8(2)
C17 C18 C23 C22 177.43(14)
C19 C18 C23 C24 -178.05(14)
C17 C18 C23 C24 0.16(17)
C1 N6 C24 N5 8.8(2)
C1 N6 C24 C23 -156.05(15)
C17 N5 C24 N6 -157.27(14)
B1 N5 C24 N6 13.9(2)
C17 N5 C24 C23 10.87(17)
B1 N5 C24 C23 -178.01(13)
C22 C23 C24 N6 -16.4(3)
C18 C23 C24 N6 160.46(15)
C22 C23 C24 N5 176.85(16)
C18 C23 C24 N5 -6.30(16)
C8 N1 B1 O1 92.25(17)
C1 N1 B1 O1 -97.29(16)
C8 N1 B1 N3 -32.20(17)
C1 N1 B1 N3 138.25(13)
C8 N1 B1 N5 -137.85(13)
C1 N1 B1 N5 32.61(17)
C16 N3 B1 O1 92.81(17)
C9 N3 B1 O1 -97.05(16)
C16 N3 B1 N1 -139.81(13)
C9 N3 B1 N1 30.33(17)
C16 N3 B1 N5 -34.29(18)
C9 N3 B1 N5 135.85(13)
C17 N5 B1 O1 -91.09(17)
C24 N5 B1 O1 98.60(17)
C17 N5 B1 N1 138.92(13)
C24 N5 B1 N1 -31.39(17)
C17 N5 B1 N3 33.16(18)
C24 N5 B1 N3 -137.15(13)
